data_7010136
loop_
_publ_author_name
'Albrecht, Martin'
'Lutz, Martin'
'Schreurs, Antoine M. M.'
'Lutz, Egbert T. H.'
'Spek, Anthony L.'
'van Koten, Gerard'

_publ_section_title
;
 Self-assembled organoplatinum(II) supermolecules as crystalline, SO2
 gas-triggered switches&#x200A;&#x2020;
;
_journal_issue 21
_journal_name_full 'Journal of the Chemical Society, Dalton Transactions'
_journal_page_first 3797
_journal_paper_doi 10.1039/b006419j
_journal_year 2000
_chemical_formula_moiety 'C12 H19 Cl N2 O2 Pt S'
_chemical_formula_sum 'C12 H19 Cl N2 O2 Pt S'
_chemical_formula_weight 485.89
_chemical_name_systematic
; 
 ? 
;
_space_group_IT_number 33
_symmetry_cell_setting orthorhombic
_symmetry_space_group_name_Hall 'P 2c -2n'
_symmetry_space_group_name_H-M 'P n a 21'
_atom_sites_solution_hydrogens geom
_atom_sites_solution_primary heavy
_atom_sites_solution_secondary difmap
_audit_creation_method SHELXL-97
_cell_angle_alpha 90.00
_cell_angle_beta 90.00
_cell_angle_gamma 90.00
_cell_formula_units_Z 4
_cell_length_a 16.7796(1)
_cell_length_b 10.0141(1)
_cell_length_c 9.0940(1)
_cell_measurement_temperature 150(2)
_cell_volume 1528.09(2)
_computing_cell_refinement 'DENZO 1.11.0'
_computing_data_collection 'Nonius COLLECT'
_computing_data_reduction 'DENZO 1.11.0'
_computing_molecular_graphics 'PLATON (Spek, 2000)'
_computing_publication_material 'manually editing of SHELXL output'
_computing_structure_refinement 'SHELXL-97 (Sheldrick, 1997)'
_computing_structure_solution 'DIRDIF-97 (Beurskens et al., 1997)'
_diffrn_ambient_temperature 150(2)
_diffrn_measured_fraction_theta_full 0.999
_diffrn_measured_fraction_theta_max 0.999
_diffrn_measurement_device_type 'Nonius KappaCCD'
_diffrn_radiation_monochromator graphite
_diffrn_radiation_source 'rotating anode'
_diffrn_radiation_type MoK\a
_diffrn_radiation_wavelength 0.71073
_diffrn_reflns_av_R_equivalents 0.0779
_diffrn_reflns_av_sigmaI/netI 0.0333
_diffrn_reflns_limit_h_max 21
_diffrn_reflns_limit_h_min -21
_diffrn_reflns_limit_k_max 13
_diffrn_reflns_limit_k_min -13
_diffrn_reflns_limit_l_max 11
_diffrn_reflns_limit_l_min -11
_diffrn_reflns_number 24501
_diffrn_reflns_theta_full 27.50
_diffrn_reflns_theta_max 27.50
_diffrn_reflns_theta_min 2.37
_exptl_absorpt_coefficient_mu 9.493
_exptl_absorpt_correction_T_max 0.66
_exptl_absorpt_correction_T_min 0.19
_exptl_absorpt_correction_type refdelf
_exptl_crystal_colour orange
_exptl_crystal_density_diffrn 2.112
_exptl_crystal_density_method 'not measured'
_exptl_crystal_description plate
_exptl_crystal_F_000 928
_exptl_crystal_size_max 0.25
_exptl_crystal_size_mid 0.19
_exptl_crystal_size_min 0.05
_refine_diff_density_max 1.272
_refine_diff_density_min -0.920
_refine_diff_density_rms 0.130
_refine_ls_abs_structure_details 'Flack H D (1983), Acta Cryst. A39, 876-881'
_refine_ls_abs_structure_Flack -0.010(6)
_refine_ls_extinction_coef 0.00164(14)
_refine_ls_extinction_expression Fc^*^=kFc[1+0.001xFc^2^\l^3^/sin(2\q)]^-1/4^
_refine_ls_extinction_method SHELXL
_refine_ls_goodness_of_fit_ref 1.054
_refine_ls_hydrogen_treatment constraint
_refine_ls_matrix_type full
_refine_ls_number_parameters 173
_refine_ls_number_reflns 3499
_refine_ls_number_restraints 1
_refine_ls_restrained_S_all 1.054
_refine_ls_R_factor_all 0.0214
_refine_ls_R_factor_gt 0.0210
_refine_ls_shift/su_max 0.003
_refine_ls_shift/su_mean 0.000
_refine_ls_structure_factor_coef Fsqd
_refine_ls_weighting_details 'calc w=1/[\s^2^(Fo^2^)+(0.0299P)^2^+1.0924P] where P=(Fo^2^+2Fc^2^)/3'
_refine_ls_weighting_scheme calc
_refine_ls_wR_factor_gt 0.0529
_refine_ls_wR_factor_ref 0.0531
_reflns_number_gt 3428
_reflns_number_total 3499
_reflns_threshold_expression I>2\s(I)
_cod_data_source_file b006419j.txt
_cod_data_source_block s2023b
_cod_database_code 7010136

loop_
_symmetry_equiv_pos_as_xyz
'x, y, z'
'-x, -y, z+1/2'
'-x+1/2, y+1/2, z+1/2'
'x+1/2, -y+1/2, z'

loop_
_atom_site_label
_atom_site_type_symbol
_atom_site_fract_x
_atom_site_fract_y
_atom_site_fract_z
_atom_site_U_iso_or_equiv
_atom_site_adp_type
_atom_site_occupancy
_atom_site_symmetry_multiplicity
_atom_site_calc_flag
_atom_site_refinement_flags
_atom_site_disorder_assembly
_atom_site_disorder_group
Pt Pt 0.881381(6) 0.816080(11) 0.99178(4) 0.01214(6) Uani 1 1 d . . .
Cl Cl 0.90343(7) 1.04649(9) 1.05632(11) 0.0237(2) Uani 1 1 d . . .
S S 0.97499(7) 0.80390(10) 0.76849(12) 0.0196(2) Uani 1 1 d . . .
O1 O 1.03866(19) 0.7172(4) 0.8189(3) 0.0296(7) Uani 1 1 d . . .
O2 O 0.9276(2) 0.7462(5) 0.6516(3) 0.0323(8) Uani 1 1 d . . .
N1 N 0.95885(19) 0.7281(3) 1.1444(3) 0.0163(6) Uani 1 1 d . . .
N2 N 0.77990(19) 0.8542(3) 0.8645(4) 0.0167(6) Uani 1 1 d . . .
C1 C 0.8532(2) 0.6316(4) 0.9565(4) 0.0156(8) Uani 1 1 d . . .
C2 C 0.8977(3) 0.5326(4) 1.0240(4) 0.0158(8) Uani 1 1 d . . .
C3 C 0.8740(2) 0.3989(4) 1.0014(8) 0.0223(8) Uani 1 1 d . . .
H3 H 0.9038 0.3277 1.0431 0.027 Uiso 1 1 calc R . .
C4 C 0.8069(2) 0.3723(4) 0.9180(4) 0.0211(8) Uani 1 1 d . . .
H4 H 0.7900 0.2823 0.9067 0.025 Uiso 1 1 calc R . .
C5 C 0.7634(3) 0.4730(4) 0.8501(4) 0.0209(8) Uani 1 1 d . . .
H5 H 0.7179 0.4516 0.7924 0.025 Uiso 1 1 calc R . .
C6 C 0.7870(2) 0.6058(4) 0.8674(4) 0.0167(7) Uani 1 1 d . . .
C7 C 0.9707(2) 0.5822(4) 1.1031(4) 0.0200(8) Uani 1 1 d . . .
H7A H 1.0180 0.5730 1.0387 0.024 Uiso 1 1 calc R . .
H7B H 0.9798 0.5283 1.1928 0.024 Uiso 1 1 calc R . .
C8 C 0.9174(3) 0.7329(5) 1.2890(4) 0.0270(10) Uani 1 1 d . . .
H8A H 0.8652 0.6898 1.2804 0.040 Uiso 1 1 calc R . .
H8B H 0.9103 0.8262 1.3189 0.040 Uiso 1 1 calc R . .
H8C H 0.9495 0.6860 1.3628 0.040 Uiso 1 1 calc R . .
C9 C 1.0382(3) 0.7938(4) 1.1622(5) 0.0243(9) Uani 1 1 d . . .
H9A H 1.0667 0.7921 1.0681 0.036 Uiso 1 1 calc R . .
H9B H 1.0693 0.7459 1.2365 0.036 Uiso 1 1 calc R . .
H9C H 1.0306 0.8866 1.1934 0.036 Uiso 1 1 calc R . .
C10 C 0.7550(2) 0.7256(4) 0.7849(5) 0.0196(8) Uani 1 1 d . . .
H10A H 0.6961 0.7205 0.7796 0.023 Uiso 1 1 calc R . .
H10B H 0.7762 0.7260 0.6833 0.023 Uiso 1 1 calc R . .
C11 C 0.7159(2) 0.8915(4) 0.9689(5) 0.0272(10) Uani 1 1 d . . .
H11A H 0.7097 0.8209 1.0426 0.041 Uiso 1 1 calc R . .
H11B H 0.6657 0.9030 0.9152 0.041 Uiso 1 1 calc R . .
H11C H 0.7300 0.9754 1.0179 0.041 Uiso 1 1 calc R . .
C12 C 0.7880(3) 0.9635(4) 0.7538(5) 0.0242(8) Uani 1 1 d . . .
H12A H 0.8305 0.9409 0.6841 0.036 Uiso 1 1 calc R . .
H12B H 0.8014 1.0472 0.8040 0.036 Uiso 1 1 calc R . .
H12C H 0.7376 0.9742 0.7007 0.036 Uiso 1 1 calc R . .

loop_
_atom_site_aniso_label
_atom_site_aniso_U_11
_atom_site_aniso_U_22
_atom_site_aniso_U_33
_atom_site_aniso_U_23
_atom_site_aniso_U_13
_atom_site_aniso_U_12
Pt 0.01158(9) 0.01184(8) 0.01299(9) -0.00036(9) -0.00148(8) -0.00036(3)
Cl 0.0262(5) 0.0156(4) 0.0292(5) -0.0044(4) -0.0093(4) -0.0012(4)
S 0.0195(5) 0.0221(5) 0.0172(5) 0.0020(3) 0.0043(4) 0.0009(3)
O1 0.0246(18) 0.0391(19) 0.0250(15) 0.0073(14) 0.0084(13) 0.0081(15)
O2 0.0294(18) 0.050(2) 0.0171(14) -0.0036(17) 0.0029(13) -0.0047(16)
N1 0.0188(16) 0.0170(16) 0.0132(14) 0.0001(13) -0.0031(12) 0.0006(13)
N2 0.0147(16) 0.0150(14) 0.0204(16) -0.0023(14) -0.0038(12) 0.0017(13)
C1 0.0158(18) 0.0121(17) 0.019(2) 0.0020(12) 0.0014(12) -0.0035(14)
C2 0.0181(17) 0.0153(18) 0.014(2) 0.0002(12) 0.0070(13) -0.0016(15)
C3 0.0316(19) 0.0121(16) 0.023(2) 0.004(2) 0.0046(19) 0.0017(12)
C4 0.030(2) 0.0125(17) 0.0207(19) -0.0048(14) 0.0033(16) -0.0020(15)
C5 0.024(2) 0.0209(19) 0.0182(17) -0.0040(15) 0.0028(15) -0.0086(16)
C6 0.0221(18) 0.0154(17) 0.0127(17) -0.0021(13) -0.0025(14) -0.0044(14)
C7 0.023(2) 0.0156(17) 0.0214(19) 0.0022(14) -0.0009(15) 0.0033(15)
C8 0.035(3) 0.031(2) 0.0152(19) 0.0019(18) -0.0027(17) 0.006(2)
C9 0.019(2) 0.025(2) 0.029(2) -0.0010(17) -0.0102(17) -0.0013(17)
C10 0.018(2) 0.0177(19) 0.023(2) -0.0003(16) -0.0095(15) -0.0030(16)
C11 0.0154(17) 0.036(2) 0.030(3) -0.0096(18) -0.0031(16) 0.0024(15)
C12 0.028(2) 0.0170(18) 0.028(2) 0.0026(15) -0.0121(16) -0.0007(16)

loop_
_atom_type_symbol
_atom_type_description
_atom_type_scat_dispersion_real
_atom_type_scat_dispersion_imag
_atom_type_scat_source
C C 0.0033 0.0016 'International Tables Vol C Tables 4.2.6.8 and 6.1.1.4'
H H 0.0000 0.0000 'International Tables Vol C Tables 4.2.6.8 and 6.1.1.4'
Cl Cl 0.1484 0.1585 'International Tables Vol C Tables 4.2.6.8 and 6.1.1.4'
N N 0.0061 0.0033 'International Tables Vol C Tables 4.2.6.8 and 6.1.1.4'
O O 0.0106 0.0060 'International Tables Vol C Tables 4.2.6.8 and 6.1.1.4'
Pt Pt -1.7033 8.3905 'International Tables Vol C Tables 4.2.6.8 and 6.1.1.4'
S S 0.1246 0.1234 'International Tables Vol C Tables 4.2.6.8 and 6.1.1.4'

loop_
_geom_angle_atom_site_label_1
_geom_angle_atom_site_label_2
_geom_angle_atom_site_label_3
_geom_angle
_geom_angle_site_symmetry_1
_geom_angle_site_symmetry_3
_geom_angle_publ_flag
C1 Pt N2 83.32(14) . . ?
C1 Pt N1 81.96(14) . . ?
N2 Pt N1 161.28(13) . . ?
C1 Pt Cl 173.13(11) . . ?
N2 Pt Cl 94.87(10) . . ?
N1 Pt Cl 98.38(10) . . ?
C1 Pt S 88.46(10) . . ?
N2 Pt S 93.96(10) . . ?
N1 Pt S 97.14(9) . . ?
Cl Pt S 98.29(4) . . ?
O2 S O1 113.4(2) . . ?
O2 S Pt 105.25(13) . . ?
O1 S Pt 103.22(13) . . ?
C8 N1 C9 107.9(3) . . ?
C8 N1 C7 108.1(3) . . ?
C9 N1 C7 109.5(3) . . ?
C8 N1 Pt 106.4(3) . . ?
C9 N1 Pt 116.1(3) . . ?
C7 N1 Pt 108.7(2) . . ?
C11 N2 C12 108.3(3) . . ?
C11 N2 C10 108.4(3) . . ?
C12 N2 C10 108.8(3) . . ?
C11 N2 Pt 106.4(2) . . ?
C12 N2 Pt 115.6(2) . . ?
C10 N2 Pt 109.2(2) . . ?
C2 C1 C6 123.5(4) . . ?
C2 C1 Pt 118.6(3) . . ?
C6 C1 Pt 117.8(3) . . ?
C1 C2 C3 117.6(4) . . ?
C1 C2 C7 114.5(3) . . ?
C3 C2 C7 127.7(4) . . ?
C4 C3 C2 119.4(4) . . ?
C4 C3 H3 120.3 . . ?
C2 C3 H3 120.3 . . ?
C3 C4 C5 122.2(4) . . ?
C3 C4 H4 118.9 . . ?
C5 C4 H4 118.9 . . ?
C4 C5 C6 119.4(4) . . ?
C4 C5 H5 120.3 . . ?
C6 C5 H5 120.3 . . ?
C5 C6 C1 117.8(4) . . ?
C5 C6 C10 126.7(4) . . ?
C1 C6 C10 115.0(3) . . ?
C2 C7 N1 109.2(3) . . ?
C2 C7 H7A 109.8 . . ?
N1 C7 H7A 109.8 . . ?
C2 C7 H7B 109.8 . . ?
N1 C7 H7B 109.8 . . ?
H7A C7 H7B 108.3 . . ?
N1 C8 H8A 109.5 . . ?
N1 C8 H8B 109.5 . . ?
H8A C8 H8B 109.5 . . ?
N1 C8 H8C 109.5 . . ?
H8A C8 H8C 109.5 . . ?
H8B C8 H8C 109.5 . . ?
N1 C9 H9A 109.5 . . ?
N1 C9 H9B 109.5 . . ?
H9A C9 H9B 109.5 . . ?
N1 C9 H9C 109.5 . . ?
H9A C9 H9C 109.5 . . ?
H9B C9 H9C 109.5 . . ?
C6 C10 N2 109.5(3) . . ?
C6 C10 H10A 109.8 . . ?
N2 C10 H10A 109.8 . . ?
C6 C10 H10B 109.8 . . ?
N2 C10 H10B 109.8 . . ?
H10A C10 H10B 108.2 . . ?
N2 C11 H11A 109.5 . . ?
N2 C11 H11B 109.5 . . ?
H11A C11 H11B 109.5 . . ?
N2 C11 H11C 109.5 . . ?
H11A C11 H11C 109.5 . . ?
H11B C11 H11C 109.5 . . ?
N2 C12 H12A 109.5 . . ?
N2 C12 H12B 109.5 . . ?
H12A C12 H12B 109.5 . . ?
N2 C12 H12C 109.5 . . ?
H12A C12 H12C 109.5 . . ?
H12B C12 H12C 109.5 . . ?

loop_
_geom_bond_atom_site_label_1
_geom_bond_atom_site_label_2
_geom_bond_distance
_geom_bond_site_symmetry_2
_geom_bond_publ_flag
Pt C1 1.934(4) . ?
Pt N2 2.094(3) . ?
Pt N1 2.096(3) . ?
Pt Cl 2.4094(9) . ?
Pt S 2.5701(11) . ?
S O2 1.448(4) . ?
S O1 1.451(3) . ?
N1 C8 1.488(5) . ?
N1 C9 1.494(5) . ?
N1 C7 1.522(5) . ?
N2 C11 1.481(5) . ?
N2 C12 1.494(5) . ?
N2 C10 1.536(5) . ?
C1 C2 1.384(6) . ?
C1 C6 1.399(5) . ?
C2 C3 1.412(6) . ?
C2 C7 1.505(6) . ?
C3 C4 1.383(7) . ?
C3 H3 0.9500 . ?
C4 C5 1.389(6) . ?
C4 H4 0.9500 . ?
C5 C6 1.397(5) . ?
C5 H5 0.9500 . ?
C6 C10 1.513(5) . ?
C7 H7A 0.9900 . ?
C7 H7B 0.9900 . ?
C8 H8A 0.9800 . ?
C8 H8B 0.9800 . ?
C8 H8C 0.9800 . ?
C9 H9A 0.9800 . ?
C9 H9B 0.9800 . ?
C9 H9C 0.9800 . ?
C10 H10A 0.9900 . ?
C10 H10B 0.9900 . ?
C11 H11A 0.9800 . ?
C11 H11B 0.9800 . ?
C11 H11C 0.9800 . ?
C12 H12A 0.9800 . ?
C12 H12B 0.9800 . ?
C12 H12C 0.9800 . ?

loop_
_geom_torsion_atom_site_label_1
_geom_torsion_atom_site_label_2
_geom_torsion_atom_site_label_3
_geom_torsion_atom_site_label_4
_geom_torsion
_geom_torsion_site_symmetry_1
_geom_torsion_site_symmetry_2
_geom_torsion_site_symmetry_3
_geom_torsion_site_symmetry_4
_geom_torsion_publ_flag
C1 Pt S O2 49.2(2) . . . . ?
N2 Pt S O2 -34.0(2) . . . . ?
N1 Pt S O2 130.9(2) . . . . ?
Cl Pt S O2 -129.52(19) . . . . ?
C1 Pt S O1 -70.0(2) . . . . ?
N2 Pt S O1 -153.20(19) . . . . ?
N1 Pt S O1 11.70(19) . . . . ?
Cl Pt S O1 111.29(17) . . . . ?
C1 Pt N1 C8 -96.2(3) . . . . ?
N2 Pt N1 C8 -57.7(5) . . . . ?
Cl Pt N1 C8 76.9(3) . . . . ?
S Pt N1 C8 176.4(3) . . . . ?
C1 Pt N1 C9 143.8(3) . . . . ?
N2 Pt N1 C9 -177.7(4) . . . . ?
Cl Pt N1 C9 -43.1(3) . . . . ?
S Pt N1 C9 56.4(3) . . . . ?
C1 Pt N1 C7 20.0(2) . . . . ?
N2 Pt N1 C7 58.5(5) . . . . ?
Cl Pt N1 C7 -167.0(2) . . . . ?
S Pt N1 C7 -67.4(2) . . . . ?
C1 Pt N2 C11 102.3(3) . . . . ?
N1 Pt N2 C11 63.9(5) . . . . ?
Cl Pt N2 C11 -71.1(2) . . . . ?
S Pt N2 C11 -169.7(2) . . . . ?
C1 Pt N2 C12 -137.6(3) . . . . ?
N1 Pt N2 C12 -175.9(4) . . . . ?
Cl Pt N2 C12 49.1(3) . . . . ?
S Pt N2 C12 -49.6(3) . . . . ?
C1 Pt N2 C10 -14.5(3) . . . . ?
N1 Pt N2 C10 -52.9(5) . . . . ?
Cl Pt N2 C10 172.1(2) . . . . ?
S Pt N2 C10 73.4(2) . . . . ?
N2 Pt C1 C2 -175.8(3) . . . . ?
N1 Pt C1 C2 -7.5(3) . . . . ?
Cl Pt C1 C2 -100.8(9) . . . . ?
S Pt C1 C2 90.0(3) . . . . ?
N2 Pt C1 C6 2.2(3) . . . . ?
N1 Pt C1 C6 170.6(3) . . . . ?
Cl Pt C1 C6 77.2(10) . . . . ?
S Pt C1 C6 -92.0(3) . . . . ?
C6 C1 C2 C3 -0.4(6) . . . . ?
Pt C1 C2 C3 177.5(4) . . . . ?
C6 C1 C2 C7 174.5(3) . . . . ?
Pt C1 C2 C7 -7.6(4) . . . . ?
C1 C2 C3 C4 -2.0(7) . . . . ?
C7 C2 C3 C4 -176.2(4) . . . . ?
C2 C3 C4 C5 2.6(7) . . . . ?
C3 C4 C5 C6 -0.8(6) . . . . ?
C4 C5 C6 C1 -1.6(6) . . . . ?
C4 C5 C6 C10 170.3(4) . . . . ?
C2 C1 C6 C5 2.2(6) . . . . ?
Pt C1 C6 C5 -175.7(3) . . . . ?
C2 C1 C6 C10 -170.6(4) . . . . ?
Pt C1 C6 C10 11.5(4) . . . . ?
C1 C2 C7 N1 24.1(4) . . . . ?
C3 C2 C7 N1 -161.6(5) . . . . ?
C8 N1 C7 C2 86.8(4) . . . . ?
C9 N1 C7 C2 -155.9(3) . . . . ?
Pt N1 C7 C2 -28.2(3) . . . . ?
C5 C6 C10 N2 164.8(4) . . . . ?
C1 C6 C10 N2 -23.1(5) . . . . ?
C11 N2 C10 C6 -92.2(4) . . . . ?
C12 N2 C10 C6 150.3(3) . . . . ?
Pt N2 C10 C6 23.3(4) . . . . ?
